data_2220124
loop_
_publ_author_name
'Lei, Gang'
'Jing, Lin-Hai'
'Zhou, Li'

_publ_section_title
;
 4-Nitro-<i>N</i>-(8-quinolyl)benzamide
;
_journal_coeditor_code CI2725
_journal_issue 12
_journal_name_full 'Acta Crystallographica Section E'
_journal_page_first o2401
_journal_paper_doi 10.1107/S1600536808038038
_journal_volume 64
_journal_year 2008
_chemical_formula_iupac 'C16 H11 N3 O3'
_chemical_formula_moiety 'C16 H11 N3 O3'
_chemical_formula_sum 'C16 H11 N3 O3'
_chemical_formula_weight 293.28
_chemical_name_systematic
;
4-Nitro-<i>N</i>-(8-quinolyl)benzamide
;
_space_group_IT_number 14
_symmetry_cell_setting monoclinic
_symmetry_space_group_name_Hall '-P 2ybc'
_symmetry_space_group_name_H-M 'P 1 21/c 1'
_atom_sites_solution_hydrogens geom
_atom_sites_solution_primary direct
_atom_sites_solution_secondary difmap
_audit_creation_method SHELXL-97
_cell_angle_alpha 90.00
_cell_angle_beta 100.081(3)
_cell_angle_gamma 90.00
_cell_formula_units_Z 4
_cell_length_a 7.5230(15)
_cell_length_b 25.031(5)
_cell_length_c 6.9596(15)
_cell_measurement_reflns_used 3970
_cell_measurement_temperature 93(2)
_cell_measurement_theta_max 27.48
_cell_measurement_theta_min 3.08
_cell_volume 1290.3(5)
_computing_cell_refinement 'RAPID-AUTO (Rigaku, 2004)'
_computing_data_collection 'RAPID-AUTO (Rigaku, 2004)'
_computing_data_reduction 'RAPID-AUTO (Rigaku, 2004)'
_computing_molecular_graphics 'XP in SHELXTL (Sheldrick, 2008)'
_computing_publication_material 'SHELXL97 (Sheldrick, 2008)'
_computing_structure_refinement 'SHELXL97 (Sheldrick, 2008)'
_computing_structure_solution 'SHELXS97 (Sheldrick, 2008)'
_diffrn_ambient_temperature 93(2)
_diffrn_measured_fraction_theta_full 0.983
_diffrn_measured_fraction_theta_max 0.983
_diffrn_measurement_device_type 'Rigaku R-AXIS RAPID'
_diffrn_measurement_method \w
_diffrn_radiation_monochromator graphite
_diffrn_radiation_source 'fine-focus sealed tube'
_diffrn_radiation_type MoK\a
_diffrn_radiation_wavelength 0.71073
_diffrn_reflns_av_R_equivalents 0.0297
_diffrn_reflns_av_sigmaI/netI 0.0318
_diffrn_reflns_limit_h_max 9
_diffrn_reflns_limit_h_min -9
_diffrn_reflns_limit_k_max 21
_diffrn_reflns_limit_k_min -32
_diffrn_reflns_limit_l_max 9
_diffrn_reflns_limit_l_min -9
_diffrn_reflns_number 10531
_diffrn_reflns_theta_full 27.48
_diffrn_reflns_theta_max 27.48
_diffrn_reflns_theta_min 3.08
_diffrn_standards_number 0
_exptl_absorpt_coefficient_mu 0.108
_exptl_absorpt_correction_type none
_exptl_crystal_colour white
_exptl_crystal_density_diffrn 1.510
_exptl_crystal_density_method 'not measured'
_exptl_crystal_description Block
_exptl_crystal_F_000 608
_exptl_crystal_size_max 0.43
_exptl_crystal_size_mid 0.30
_exptl_crystal_size_min 0.15
_refine_diff_density_max 0.268
_refine_diff_density_min -0.272
_refine_ls_extinction_method none
_refine_ls_goodness_of_fit_ref 0.997
_refine_ls_hydrogen_treatment constr
_refine_ls_matrix_type full
_refine_ls_number_parameters 199
_refine_ls_number_reflns 2905
_refine_ls_number_restraints 0
_refine_ls_restrained_S_all 0.997
_refine_ls_R_factor_all 0.0531
_refine_ls_R_factor_gt 0.0459
_refine_ls_shift/su_max 0.001
_refine_ls_shift/su_mean 0.000
_refine_ls_structure_factor_coef Fsqd
_refine_ls_weighting_details 'calc w=1/[\s^2^(Fo^2^)+(0.0868P)^2^+0.086P] where P=(Fo^2^+2Fc^2^)/3'
_refine_ls_weighting_scheme calc
_refine_ls_wR_factor_gt 0.1274
_refine_ls_wR_factor_ref 0.1352
_reflns_number_gt 2542
_reflns_number_total 2905
_reflns_threshold_expression I>2\s(I)
_cod_data_source_file ci2725.cif
_cod_data_source_block I
_cod_depositor_comments
;
The following automatic conversions were performed:
'_symmetry_cell_setting' value 'Monoclinic' changed to 'monoclinic'
according to '/home/saulius/struct/CIF-dictionaries/cif_core.dic'
dictionary named 'cif_core.dic' version 2.4.1 from 2010-06-29.

Automatic conversion script
Id: cif_fix_enum 1527 2010-12-29 10:47:43Z saulius 

The following automatic conversions were performed:

'_symmetry_cell_setting' value 'Monoclinic' changed to 'monoclinic'
according to /home/saulius/struct/CIF-dictionaries/cif_core.dic
dictionary named 'cif_core.dic' version 2.4.1 from 2010-06-29.

Automatic conversion script
Id: cif_fix_values 1715 2011-07-08 13:25:40Z adriana 
;
_cod_original_sg_symbol_H-M 'P 21/c'
_cod_database_code 2220124
_cod_database_fobs_code 2220124

loop_
_symmetry_equiv_pos_as_xyz
'x, y, z'
'-x, y+1/2, -z+1/2'
'-x, -y, -z'
'x, -y-1/2, z-1/2'

loop_
_atom_site_type_symbol
_atom_site_label
_atom_site_fract_x
_atom_site_fract_y
_atom_site_fract_z
_atom_site_U_iso_or_equiv
_atom_site_adp_type
_atom_site_calc_flag
_atom_site_refinement_flags
_atom_site_occupancy
O O1 0.69786(14) 0.38934(4) 0.50464(16) 0.0233(3) Uani d . 1
O O2 -0.00273(15) 0.55640(4) 0.15111(17) 0.0268(3) Uani d . 1
O O3 -0.19660(14) 0.49876(4) 0.22148(16) 0.0286(3) Uani d . 1
N N1 0.38108(16) 0.21834(5) 0.42312(18) 0.0192(3) Uani d . 1
N N2 0.51347(16) 0.31652(5) 0.46574(18) 0.0188(3) Uani d . 1
H H2N 0.3993 0.3069 0.4397 0.023 Uiso calc R 1
N N3 -0.04073(16) 0.51288(5) 0.21646(18) 0.0202(3) Uani d . 1
C C2 0.3131(2) 0.16969(6) 0.3996(2) 0.0220(3) Uani d . 1
H H2 0.1860 0.1663 0.3619 0.026 Uiso calc R 1
C C3 0.4163(2) 0.12257(6) 0.4267(2) 0.0225(3) Uani d . 1
H H3 0.3600 0.0886 0.4073 0.027 Uiso calc R 1
C C4 0.5990(2) 0.12671(6) 0.4816(2) 0.0212(3) Uani d . 1
H H4 0.6713 0.0954 0.5017 0.025 Uiso calc R 1
C C5 0.8683(2) 0.18552(6) 0.5631(2) 0.0208(3) Uani d . 1
H H5 0.9473 0.1556 0.5820 0.025 Uiso calc R 1
C C6 0.9366(2) 0.23613(6) 0.5891(2) 0.0212(3) Uani d . 1
H H6 1.0631 0.2410 0.6273 0.025 Uiso calc R 1
C C7 0.8229(2) 0.28130(6) 0.5603(2) 0.0199(3) Uani d . 1
H H7 0.8729 0.3161 0.5803 0.024 Uiso calc R 1
C C8 0.64030(19) 0.27499(5) 0.5036(2) 0.0170(3) Uani d . 1
C C9 0.56440(19) 0.22250(5) 0.4778(2) 0.0172(3) Uani d . 1
C C10 0.6807(2) 0.17763(6) 0.5084(2) 0.0187(3) Uani d . 1
C C11 0.54650(19) 0.36987(6) 0.4646(2) 0.0183(3) Uani d . 1
C C12 0.38470(19) 0.40539(5) 0.4061(2) 0.0176(3) Uani d . 1
C C13 0.2074(2) 0.39106(6) 0.4189(2) 0.0192(3) Uani d . 1
H H13 0.1833 0.3569 0.4679 0.023 Uiso calc R 1
C C14 0.06669(19) 0.42655(6) 0.3603(2) 0.0196(3) Uani d . 1
H H14 -0.0540 0.4174 0.3698 0.023 Uiso calc R 1
C C15 0.10717(18) 0.47577(6) 0.2876(2) 0.0177(3) Uani d . 1
C C16 0.2814(2) 0.49139(6) 0.2769(2) 0.0197(3) Uani d . 1
H H16 0.3051 0.5258 0.2295 0.024 Uiso calc R 1
C C17 0.4202(2) 0.45575(6) 0.3369(2) 0.0194(3) Uani d . 1
H H17 0.5410 0.4657 0.3308 0.023 Uiso calc R 1

loop_
_atom_site_aniso_label
_atom_site_aniso_U_11
_atom_site_aniso_U_22
_atom_site_aniso_U_33
_atom_site_aniso_U_12
_atom_site_aniso_U_13
_atom_site_aniso_U_23
O1 0.0184(5) 0.0193(5) 0.0318(6) -0.0021(4) 0.0033(5) 0.0004(4)
O2 0.0276(6) 0.0197(6) 0.0326(6) 0.0013(4) 0.0041(5) 0.0062(5)
O3 0.0170(6) 0.0307(6) 0.0390(7) 0.0022(4) 0.0079(5) 0.0071(5)
N1 0.0178(6) 0.0208(6) 0.0201(6) -0.0022(5) 0.0061(5) -0.0010(5)
N2 0.0153(6) 0.0159(6) 0.0255(7) 0.0000(4) 0.0045(5) -0.0006(5)
N3 0.0199(6) 0.0209(6) 0.0202(6) 0.0015(5) 0.0049(5) -0.0005(5)
C2 0.0219(8) 0.0245(8) 0.0201(8) -0.0037(6) 0.0055(6) -0.0010(6)
C3 0.0285(8) 0.0194(7) 0.0201(7) -0.0043(6) 0.0055(6) -0.0016(6)
C4 0.0275(8) 0.0183(7) 0.0190(7) 0.0024(6) 0.0073(6) 0.0004(6)
C5 0.0205(7) 0.0221(7) 0.0198(7) 0.0055(6) 0.0037(6) 0.0022(6)
C6 0.0181(7) 0.0252(8) 0.0207(7) 0.0023(6) 0.0044(6) 0.0013(6)
C7 0.0213(7) 0.0194(7) 0.0198(7) -0.0020(6) 0.0053(6) -0.0009(6)
C8 0.0180(7) 0.0183(7) 0.0157(7) 0.0022(5) 0.0056(6) 0.0001(5)
C9 0.0179(7) 0.0195(7) 0.0150(7) 0.0011(5) 0.0051(6) -0.0004(5)
C10 0.0224(7) 0.0201(7) 0.0144(7) 0.0011(6) 0.0054(6) 0.0007(5)
C11 0.0194(7) 0.0186(7) 0.0173(7) -0.0009(6) 0.0047(6) -0.0011(5)
C12 0.0180(7) 0.0174(7) 0.0173(7) -0.0012(5) 0.0033(6) -0.0022(5)
C13 0.0215(7) 0.0173(7) 0.0192(7) -0.0011(6) 0.0041(6) -0.0005(6)
C14 0.0183(7) 0.0197(7) 0.0214(7) -0.0013(6) 0.0055(6) -0.0013(6)
C15 0.0183(7) 0.0174(7) 0.0171(7) 0.0025(5) 0.0022(6) -0.0010(5)
C16 0.0224(8) 0.0173(7) 0.0196(7) -0.0032(6) 0.0046(6) 0.0004(6)
C17 0.0190(7) 0.0188(7) 0.0210(7) -0.0024(6) 0.0047(6) -0.0012(6)

loop_
_atom_type_symbol
_atom_type_description
_atom_type_scat_dispersion_real
_atom_type_scat_dispersion_imag
_atom_type_scat_source
C C 0.0033 0.0016 'International Tables Vol C Tables 4.2.6.8 and 6.1.1.4'
H H 0.0000 0.0000 'International Tables Vol C Tables 4.2.6.8 and 6.1.1.4'
N N 0.0061 0.0033 'International Tables Vol C Tables 4.2.6.8 and 6.1.1.4'
O O 0.0106 0.0060 'International Tables Vol C Tables 4.2.6.8 and 6.1.1.4'

loop_
_geom_angle_atom_site_label_1
_geom_angle_atom_site_label_2
_geom_angle_atom_site_label_3
_geom_angle
C2 N1 C9 117.02(12)
C11 N2 C8 127.57(12)
C11 N2 H2N 116.2
C8 N2 H2N 116.2
O3 N3 O2 123.20(12)
O3 N3 C15 118.58(12)
O2 N3 C15 118.20(12)
N1 C2 C3 124.36(14)
N1 C2 H2 117.8
C3 C2 H2 117.8
C4 C3 C2 118.62(14)
C4 C3 H3 120.7
C2 C3 H3 120.7
C3 C4 C10 119.91(14)
C3 C4 H4 120.0
C10 C4 H4 120.0
C6 C5 C10 120.06(13)
C6 C5 H5 120.0
C10 C5 H5 120.0
C5 C6 C7 121.27(14)
C5 C6 H6 119.4
C7 C6 H6 119.4
C8 C7 C6 120.06(13)
C8 C7 H7 120.0
C6 C7 H7 120.0
C7 C8 N2 125.63(13)
C7 C8 C9 119.99(12)
N2 C8 C9 114.38(12)
N1 C9 C10 123.15(13)
N1 C9 C8 117.72(12)
C10 C9 C8 119.12(13)
C5 C10 C4 123.60(13)
C5 C10 C9 119.48(13)
C4 C10 C9 116.93(14)
O1 C11 N2 123.60(14)
O1 C11 C12 120.14(13)
N2 C11 C12 116.24(12)
C17 C12 C13 119.82(13)
C17 C12 C11 115.68(13)
C13 C12 C11 124.50(13)
C14 C13 C12 120.28(13)
C14 C13 H13 119.9
C12 C13 H13 119.9
C15 C14 C13 118.12(13)
C15 C14 H14 120.9
C13 C14 H14 120.9
C16 C15 C14 122.82(13)
C16 C15 N3 118.23(13)
C14 C15 N3 118.94(12)
C17 C16 C15 118.37(13)
C17 C16 H16 120.8
C15 C16 H16 120.8
C16 C17 C12 120.56(13)
C16 C17 H17 119.7
C12 C17 H17 119.7

loop_
_geom_bond_atom_site_label_1
_geom_bond_atom_site_label_2
_geom_bond_distance
O1 C11 1.2250(17)
O2 N3 1.2332(15)
O3 N3 1.2311(16)
N1 C2 1.3198(18)
N1 C9 1.3689(18)
N2 C11 1.3587(18)
N2 C8 1.4045(17)
N2 H2N 0.88
N3 C15 1.4673(18)
C2 C3 1.406(2)
C2 H2 0.95
C3 C4 1.365(2)
C3 H3 0.95
C4 C10 1.413(2)
C4 H4 0.95
C5 C6 1.367(2)
C5 C10 1.410(2)
C5 H5 0.95
C6 C7 1.411(2)
C6 H6 0.95
C7 C8 1.370(2)
C7 H7 0.95
C8 C9 1.4311(19)
C9 C10 1.4166(19)
C11 C12 1.505(2)
C12 C17 1.3921(19)
C12 C13 1.399(2)
C13 C14 1.388(2)
C13 H13 0.95
C14 C15 1.386(2)
C14 H14 0.95
C15 C16 1.382(2)
C16 C17 1.381(2)
C16 H16 0.95
C17 H17 0.95

loop_
_geom_hbond_atom_site_label_D
_geom_hbond_atom_site_label_H
_geom_hbond_atom_site_label_A
_geom_hbond_site_symmetry_A
_geom_hbond_distance_DH
_geom_hbond_distance_HA
_geom_hbond_distance_DA
_geom_hbond_angle_DHA
C7 H7 O1 . 0.95 2.26 2.8672(19) 121
C14 H14 O1 1_455 0.95 2.34 3.2483(18) 160
C17 H17 O3 1_655 0.95 2.38 3.3050(18) 163

loop_
_geom_torsion_atom_site_label_1
_geom_torsion_atom_site_label_2
_geom_torsion_atom_site_label_3
_geom_torsion_atom_site_label_4
_geom_torsion
C9 N1 C2 C3 -0.1(2)
N1 C2 C3 C4 0.2(2)
C2 C3 C4 C10 -0.5(2)
C10 C5 C6 C7 -0.6(2)
C5 C6 C7 C8 -0.6(2)
C6 C7 C8 N2 -178.40(13)
C6 C7 C8 C9 1.4(2)
C11 N2 C8 C7 4.8(2)
C11 N2 C8 C9 -174.98(13)
C2 N1 C9 C10 0.3(2)
C2 N1 C9 C8 179.93(12)
C7 C8 C9 N1 179.29(12)
N2 C8 C9 N1 -0.91(19)
C7 C8 C9 C10 -1.0(2)
N2 C8 C9 C10 178.77(12)
C6 C5 C10 C4 -178.98(13)
C6 C5 C10 C9 1.0(2)
C3 C4 C10 C5 -179.42(13)
C3 C4 C10 C9 0.6(2)
N1 C9 C10 C5 179.52(12)
C8 C9 C10 C5 -0.1(2)
N1 C9 C10 C4 -0.5(2)
C8 C9 C10 C4 179.81(12)
C8 N2 C11 O1 -2.6(2)
C8 N2 C11 C12 176.13(12)
O1 C11 C12 C17 21.26(19)
N2 C11 C12 C17 -157.50(13)
O1 C11 C12 C13 -158.21(14)
N2 C11 C12 C13 23.0(2)
C17 C12 C13 C14 0.9(2)
C11 C12 C13 C14 -179.67(13)
C12 C13 C14 C15 0.7(2)
C13 C14 C15 C16 -2.1(2)
C13 C14 C15 N3 177.21(12)
O3 N3 C15 C16 178.40(13)
O2 N3 C15 C16 -0.28(19)
O3 N3 C15 C14 -0.90(19)
O2 N3 C15 C14 -179.58(13)
C14 C15 C16 C17 1.7(2)
N3 C15 C16 C17 -177.59(12)
C15 C16 C17 C12 0.0(2)
C13 C12 C17 C16 -1.3(2)
C11 C12 C17 C16 179.23(12)

loop_
_cod_related_entry_id
_cod_related_entry_database
_cod_related_entry_code
1 ChemSpider 673300
